data_4506281
loop_
_publ_author_name
'Wang, Hao'
'Liu, Sui-Jun'
'Tian, Dan'
'Jia, Ji-Min'
'Hu, Tong-Liang'

_publ_section_title
;
 Temperature-Dependent Structures of Lanthanide Metal--Organic Frameworks
 Based on Furan-2,5-Dicarboxylate and Oxalate
;
_journal_issue 6
_journal_name_full 'Crystal Growth &amp; Design'
_journal_page_first 3263
_journal_paper_doi 10.1021/cg3004036
_journal_volume 12
_journal_year 2012
_chemical_formula_moiety 'C7 H6 O9 Gd,H2 O'
_chemical_formula_sum 'C7 H8 Gd O10'
_chemical_formula_weight 409.38
_chemical_name_systematic
; 
 ? 
;
_space_group_IT_number 14
_symmetry_cell_setting monoclinic
_symmetry_space_group_name_Hall '-P 2ybc'
_symmetry_space_group_name_H-M 'P 1 21/c 1'
_atom_sites_solution_hydrogens geom
_atom_sites_solution_primary direct
_atom_sites_solution_secondary difmap
_audit_creation_method SHELXL-97
_cell_angle_alpha 90.00
_cell_angle_beta 108.61(3)
_cell_angle_gamma 90.00
_cell_formula_units_Z 4
_cell_length_a 7.3173(15)
_cell_length_b 9.7022(19)
_cell_length_c 15.306(5)
_cell_measurement_reflns_used 10034
_cell_measurement_temperature 293(2)
_cell_measurement_theta_max 27.47
_cell_measurement_theta_min 3.35
_cell_volume 1029.8(5)
_computing_structure_refinement 'SHELXL-97 (Sheldrick, 1997)'
_computing_structure_solution 'SHELXS-97 (Sheldrick, 1990)'
_diffrn_ambient_temperature 293(2)
_diffrn_measured_fraction_theta_full 0.998
_diffrn_measured_fraction_theta_max 0.998
_diffrn_measurement_device_type 'Rigaku SCXmini diffractometer'
_diffrn_measurement_method \w
_diffrn_radiation_monochromator graphite
_diffrn_radiation_source 'fine-focus sealed tube'
_diffrn_radiation_type MoK\a
_diffrn_radiation_wavelength 0.71073
_diffrn_reflns_av_R_equivalents 0.0430
_diffrn_reflns_av_sigmaI/netI 0.0310
_diffrn_reflns_limit_h_max 8
_diffrn_reflns_limit_h_min -8
_diffrn_reflns_limit_k_max 11
_diffrn_reflns_limit_k_min -11
_diffrn_reflns_limit_l_max 18
_diffrn_reflns_limit_l_min -18
_diffrn_reflns_number 8901
_diffrn_reflns_theta_full 25.20
_diffrn_reflns_theta_max 25.20
_diffrn_reflns_theta_min 3.35
_diffrn_standards_decay_% 0
_diffrn_standards_interval_time 0
_diffrn_standards_number 0
_exptl_absorpt_coefficient_mu 6.491
_exptl_absorpt_correction_T_max 0.3293
_exptl_absorpt_correction_T_min 0.2547
_exptl_absorpt_correction_type multi-scan
_exptl_absorpt_process_details Higashi,1995
_exptl_crystal_colour colorless
_exptl_crystal_density_diffrn 2.640
_exptl_crystal_density_method 'not measured'
_exptl_crystal_description prism
_exptl_crystal_F_000 776
_exptl_crystal_size_max 0.29
_exptl_crystal_size_mid 0.24
_exptl_crystal_size_min 0.22
_refine_diff_density_max 0.879
_refine_diff_density_min -0.787
_refine_diff_density_rms 0.130
_refine_ls_extinction_method none
_refine_ls_goodness_of_fit_ref 1.014
_refine_ls_hydrogen_treatment mixed
_refine_ls_matrix_type full
_refine_ls_number_parameters 181
_refine_ls_number_reflns 1854
_refine_ls_number_restraints 9
_refine_ls_restrained_S_all 1.012
_refine_ls_R_factor_all 0.0318
_refine_ls_R_factor_gt 0.0257
_refine_ls_shift/su_max 0.002
_refine_ls_shift/su_mean 0.000
_refine_ls_structure_factor_coef Fsqd
_refine_ls_weighting_details 'calc w=1/[\s^2^(Fo^2^)+(0.0188P)^2^+3.6956P] where P=(Fo^2^+2Fc^2^)/3'
_refine_ls_weighting_scheme calc
_refine_ls_wR_factor_gt 0.0490
_refine_ls_wR_factor_ref 0.0509
_reflns_number_gt 1675
_reflns_number_total 1854
_reflns_threshold_expression >2sigma(I)
_cod_data_source_file cg3004036_si_002.cif
_cod_data_source_block 4
_cod_depositor_comments
;
The following automatic conversions were performed:

'_symmetry_cell_setting' value 'Monoclinic' changed to 'monoclinic'
according to /home/saulius/struct/CIF-dictionaries/cif_core.dic
dictionary named 'cif_core.dic' version 2.4.1 from 2010-06-29.

Automatic conversion script
Id: cif_fix_values 1891 2012-01-12 08:04:46Z andrius 
;
_cod_original_cell_volume 1029.8(4)
_cod_original_sg_symbol_Hall '-P 2ybc '
_cod_original_sg_symbol_H-M 'P 21/c '
_cod_database_code 4506281

loop_
_symmetry_equiv_pos_as_xyz
'x, y, z'
'-x, y+1/2, -z+1/2'
'-x, -y, -z'
'x, -y-1/2, z-1/2'

loop_
_atom_site_label
_atom_site_type_symbol
_atom_site_fract_x
_atom_site_fract_y
_atom_site_fract_z
_atom_site_U_iso_or_equiv
_atom_site_adp_type
_atom_site_occupancy
_atom_site_symmetry_multiplicity
_atom_site_calc_flag
_atom_site_refinement_flags
O7 O 0.7250(5) 0.5757(3) 0.5178(2) 0.0166(7) Uani 1 1 d .
Gd1 Gd 0.27876(3) 0.44495(2) 0.642559(15) 0.01224(9) Uani 1 1 d .
O1 O 0.1645(5) 0.6595(3) 0.5768(2) 0.0213(8) Uani 1 1 d .
O1W O 0.0160(5) 0.5298(4) 0.6939(2) 0.0204(8) Uani 1 1 d D
O2 O -0.0097(5) 0.6882(3) 0.4288(2) 0.0210(8) Uani 1 1 d .
O2W O 0.2423(6) 0.2835(4) 0.7617(3) 0.0285(9) Uani 1 1 d D
O3 O 0.3037(5) 0.9143(3) 0.5869(2) 0.0158(7) Uani 1 1 d .
O4 O 0.4791(5) 1.2529(3) 0.6433(2) 0.0190(8) Uani 1 1 d .
O5 O 0.5467(5) 1.0600(3) 0.7251(2) 0.0209(8) Uani 1 1 d .
O6 O 0.5584(5) 0.5463(4) 0.6159(2) 0.0208(8) Uani 1 1 d .
C1 C 0.1091(7) 0.7266(5) 0.5034(3) 0.0147(10) Uani 1 1 d .
C2 C 0.1918(7) 0.8650(5) 0.5034(3) 0.0149(10) Uani 1 1 d .
C3 C 0.1673(8) 0.9621(5) 0.4381(3) 0.0220(12) Uani 1 1 d .
H3 H 0.0983 0.9530 0.3758 0.026 Uiso 1 1 calc R
C4 C 0.2662(7) 1.0806(5) 0.4822(3) 0.0177(11) Uani 1 1 d .
H4 H 0.2738 1.1651 0.4548 0.021 Uiso 1 1 calc R
C5 C 0.3476(7) 1.0473(5) 0.5719(3) 0.0151(10) Uani 1 1 d .
C6 C 0.4649(7) 1.1243(5) 0.6528(3) 0.0138(10) Uani 1 1 d .
C7 C 0.5813(7) 0.5351(5) 0.5385(3) 0.0141(10) Uani 1 1 d .
O3W O 0.1438(6) 0.8243(4) 0.7403(3) 0.0295(9) Uani 1 1 d D
H1WA H -0.046(7) 0.471(5) 0.714(4) 0.044 Uiso 1 1 d D
H1WB H -0.062(7) 0.560(6) 0.644(3) 0.044 Uiso 1 1 d D
H2WB H 0.314(7) 0.218(4) 0.788(4) 0.044 Uiso 1 1 d D
H2WA H 0.127(4) 0.268(6) 0.760(4) 0.044 Uiso 1 1 d D
H3WA H 0.150(8) 0.805(6) 0.6878(19) 0.044 Uiso 1 1 d D
H3WB H 0.243(6) 0.796(6) 0.782(3) 0.044 Uiso 1 1 d D

loop_
_atom_site_aniso_label
_atom_site_aniso_U_11
_atom_site_aniso_U_22
_atom_site_aniso_U_33
_atom_site_aniso_U_23
_atom_site_aniso_U_13
_atom_site_aniso_U_12
O7 0.0129(17) 0.0199(18) 0.0170(18) -0.0013(14) 0.0047(14) -0.0036(15)
Gd1 0.01405(13) 0.01128(13) 0.01016(13) -0.00045(10) 0.00216(9) -0.00165(11)
O1 0.028(2) 0.0156(17) 0.0183(19) 0.0058(15) 0.0050(16) 0.0009(16)
O1W 0.021(2) 0.021(2) 0.0184(19) 0.0006(15) 0.0057(15) -0.0031(16)
O2 0.024(2) 0.0189(18) 0.0183(19) -0.0033(15) 0.0032(16) -0.0086(16)
O2W 0.028(2) 0.031(2) 0.029(2) 0.0133(17) 0.0124(19) 0.0046(19)
O3 0.0218(19) 0.0107(17) 0.0117(17) 0.0022(13) 0.0009(14) -0.0012(14)
O4 0.0216(19) 0.0129(18) 0.0195(19) -0.0012(14) 0.0022(16) -0.0022(15)
O5 0.0239(19) 0.0212(18) 0.0127(18) 0.0038(15) -0.0013(15) 0.0012(16)
O6 0.0224(19) 0.028(2) 0.0120(18) -0.0057(15) 0.0058(15) -0.0044(17)
C1 0.012(2) 0.014(2) 0.019(3) -0.001(2) 0.007(2) -0.001(2)
C2 0.012(2) 0.016(2) 0.014(2) -0.002(2) 0.000(2) -0.004(2)
C3 0.026(3) 0.023(3) 0.012(2) -0.002(2) -0.001(2) -0.004(2)
C4 0.025(3) 0.011(2) 0.015(3) 0.0034(19) 0.003(2) -0.001(2)
C5 0.019(3) 0.012(2) 0.013(2) -0.003(2) 0.003(2) -0.004(2)
C6 0.015(3) 0.013(2) 0.013(2) 0.002(2) 0.005(2) 0.004(2)
C7 0.017(3) 0.011(2) 0.011(2) 0.0003(19) -0.001(2) 0.001(2)
O3W 0.027(2) 0.034(2) 0.029(2) -0.0077(19) 0.0105(18) 0.0071(19)

loop_
_atom_type_symbol
_atom_type_description
_atom_type_scat_dispersion_real
_atom_type_scat_dispersion_imag
_atom_type_scat_source
C C 0.0033 0.0016 'International Tables Vol C Tables 4.2.6.8 and 6.1.1.4'
H H 0.0000 0.0000 'International Tables Vol C Tables 4.2.6.8 and 6.1.1.4'
O O 0.0106 0.0060 'International Tables Vol C Tables 4.2.6.8 and 6.1.1.4'
Gd Gd -0.1653 3.9035 'International Tables Vol C Tables 4.2.6.8 and 6.1.1.4'

loop_
_geom_angle_atom_site_label_1
_geom_angle_atom_site_label_2
_geom_angle_atom_site_label_3
_geom_angle
_geom_angle_site_symmetry_1
_geom_angle_site_symmetry_3
C7 O7 Gd1 118.9(3) . 3_666
O5 Gd1 O2 146.37(12) 2_646 3_566
O5 Gd1 O1 88.21(12) 2_646 .
O2 Gd1 O1 99.18(12) 3_566 .
O5 Gd1 O4 102.03(12) 2_646 1_545
O2 Gd1 O4 89.71(12) 3_566 1_545
O1 Gd1 O4 146.61(12) . 1_545
O5 Gd1 O6 71.98(12) 2_646 .
O2 Gd1 O6 141.65(11) 3_566 .
O1 Gd1 O6 76.81(12) . .
O4 Gd1 O6 76.41(12) 1_545 .
O5 Gd1 O1W 80.00(12) 2_646 .
O2 Gd1 O1W 72.65(12) 3_566 .
O1 Gd1 O1W 68.26(12) . .
O4 Gd1 O1W 144.46(12) 1_545 .
O6 Gd1 O1W 135.47(11) . .
O5 Gd1 O7 138.04(12) 2_646 3_666
O2 Gd1 O7 75.28(11) 3_566 3_666
O1 Gd1 O7 75.82(12) . 3_666
O4 Gd1 O7 75.50(11) 1_545 3_666
O6 Gd1 O7 66.70(11) . 3_666
O1W Gd1 O7 126.25(12) . 3_666
O5 Gd1 O2W 79.60(13) 2_646 .
O2 Gd1 O2W 73.76(13) 3_566 .
O1 Gd1 O2W 140.14(13) . .
O4 Gd1 O2W 73.25(13) 1_545 .
O6 Gd1 O2W 132.49(12) . .
O1W Gd1 O2W 72.28(13) . .
O7 Gd1 O2W 135.55(12) 3_666 .
C1 O1 Gd1 144.8(3) . .
Gd1 O1W H1WA 117(4) . .
Gd1 O1W H1WB 101(4) . .
H1WA O1W H1WB 107(4) . .
C1 O2 Gd1 146.7(3) . 3_566
Gd1 O2W H2WB 129(4) . .
Gd1 O2W H2WA 116(4) . .
H2WB O2W H2WA 110(4) . .
C2 O3 C5 106.1(3) . .
C6 O4 Gd1 134.7(3) . 1_565
C6 O5 Gd1 175.5(3) . 2_656
C7 O6 Gd1 120.0(3) . .
O1 C1 O2 126.7(4) . .
O1 C1 C2 117.3(4) . .
O2 C1 C2 116.0(4) . .
C3 C2 O3 110.4(4) . .
C3 C2 C1 133.0(5) . .
O3 C2 C1 116.3(4) . .
C2 C3 C4 106.8(4) . .
C2 C3 H3 126.6 . .
C4 C3 H3 126.6 . .
C5 C4 C3 106.5(4) . .
C5 C4 H4 126.7 . .
C3 C4 H4 126.7 . .
C4 C5 O3 110.2(4) . .
C4 C5 C6 133.3(4) . .
O3 C5 C6 116.4(4) . .
O5 C6 O4 124.2(5) . .
O5 C6 C5 118.8(4) . .
O4 C6 C5 117.0(4) . .
O6 C7 O7 125.9(4) . .
O6 C7 C7 117.3(5) . 3_666
O7 C7 C7 116.8(5) . 3_666
H3WA O3W H3WB 110(4) . .

loop_
_geom_bond_atom_site_label_1
_geom_bond_atom_site_label_2
_geom_bond_distance
_geom_bond_site_symmetry_2
O7 C7 1.255(6) .
O7 Gd1 2.455(3) 3_666
Gd1 O5 2.308(3) 2_646
Gd1 O2 2.316(3) 3_566
Gd1 O1 2.347(3) .
Gd1 O4 2.369(3) 1_545
Gd1 O6 2.420(3) .
Gd1 O1W 2.441(4) .
Gd1 O7 2.455(3) 3_666
Gd1 O2W 2.482(4) .
O1 C1 1.249(6) .
O1W H1WA 0.85(2) .
O1W H1WB 0.85(2) .
O2 C1 1.250(6) .
O2 Gd1 2.316(3) 3_566
O2W H2WB 0.84(2) .
O2W H2WA 0.85(2) .
O3 C2 1.366(5) .
O3 C5 1.367(6) .
O4 C6 1.264(6) .
O4 Gd1 2.369(3) 1_565
O5 C6 1.246(6) .
O5 Gd1 2.308(3) 2_656
O6 C7 1.252(6) .
C1 C2 1.472(6) .
C2 C3 1.344(7) .
C3 C4 1.410(7) .
C3 H3 0.9300 .
C4 C5 1.351(7) .
C4 H4 0.9300 .
C5 C6 1.465(6) .
C7 C7 1.540(9) 3_666
O3W H3WA 0.843(19) .
O3W H3WB 0.85(2) .

loop_
_geom_torsion_atom_site_label_1
_geom_torsion_atom_site_label_2
_geom_torsion_atom_site_label_3
_geom_torsion_atom_site_label_4
_geom_torsion
_geom_torsion_site_symmetry_1
_geom_torsion_site_symmetry_4
O5 Gd1 O1 C1 148.7(6) 2_646 .
O2 Gd1 O1 C1 -64.3(6) 3_566 .
O4 Gd1 O1 C1 39.4(7) 1_545 .
O6 Gd1 O1 C1 76.8(6) . .
O1W Gd1 O1 C1 -131.3(6) . .
O7 Gd1 O1 C1 7.9(6) 3_666 .
O2W Gd1 O1 C1 -139.9(5) . .
O5 Gd1 O6 C7 -177.2(4) 2_646 .
O2 Gd1 O6 C7 3.4(4) 3_566 .
O1 Gd1 O6 C7 -84.7(3) . .
O4 Gd1 O6 C7 75.1(3) 1_545 .
O1W Gd1 O6 C7 -123.4(3) . .
O7 Gd1 O6 C7 -4.7(3) 3_666 .
O2W Gd1 O6 C7 126.6(3) . .
Gd1 O1 C1 O2 47.6(9) . .
Gd1 O1 C1 C2 -132.0(5) . .
Gd1 O2 C1 O1 29.9(9) 3_566 .
Gd1 O2 C1 C2 -150.5(4) 3_566 .
C5 O3 C2 C3 0.6(5) . .
C5 O3 C2 C1 -174.0(4) . .
O1 C1 C2 C3 179.1(6) . .
O2 C1 C2 C3 -0.5(8) . .
O1 C1 C2 O3 -7.9(6) . .
O2 C1 C2 O3 172.5(4) . .
O3 C2 C3 C4 -0.9(6) . .
C1 C2 C3 C4 172.4(5) . .
C2 C3 C4 C5 0.9(6) . .
C3 C4 C5 O3 -0.5(6) . .
C3 C4 C5 C6 -179.0(5) . .
C2 O3 C5 C4 0.0(5) . .
C2 O3 C5 C6 178.8(4) . .
Gd1 O5 C6 O4 -67(4) 2_656 .
Gd1 O5 C6 C5 111(4) 2_656 .
Gd1 O4 C6 O5 -102.1(5) 1_565 .
Gd1 O4 C6 C5 79.4(6) 1_565 .
C4 C5 C6 O5 -168.5(5) . .
O3 C5 C6 O5 13.1(7) . .
C4 C5 C6 O4 10.1(8) . .
O3 C5 C6 O4 -168.3(4) . .
Gd1 O6 C7 O7 -175.5(3) . .
Gd1 O6 C7 C7 4.4(7) . 3_666
Gd1 O7 C7 O6 -175.7(4) 3_666 .
Gd1 O7 C7 C7 4.4(6) 3_666 3_666
